data_4515124
loop_
_publ_author_name
'Zi, Quan-Xing'
'Yan, Sheng-Jiao'
'Yang, Chang-Long'
'Li, Kun'
'Lin, Jun'

_publ_section_title
;
 Three-Component Cascade Reaction of 1,1-Enediamines,
 <i>N</i>,<i>N</i>-Dimethylformamide Dimethyl Acetal, and 1,3-Dicarbonyl
 Compounds: Selective Synthesis of Diverse 2-Aminopyridine Derivatives.
;
_journal_issue 2
_journal_name_full 'ACS omega'
_journal_page_first 2863
_journal_page_last 2873
_journal_paper_doi 10.1021/acsomega.8b03284
_journal_volume 4
_journal_year 2019
_chemical_formula_moiety 'C17 H19 N3 O3'
_chemical_formula_sum 'C17 H19 N3 O3'
_chemical_formula_weight 313.35
_space_group_crystal_system monoclinic
_space_group_IT_number 14
_space_group_name_Hall '-P 2ybc'
_space_group_name_H-M_alt 'P 1 21/c 1'
_symmetry_space_group_name_Hall '-P 2ybc'
_symmetry_space_group_name_H-M 'P 1 21/c 1'
_atom_sites_solution_hydrogens geom
_atom_sites_solution_primary dual
_audit_creation_date 2017-10-10
_audit_creation_method
;
Olex2 1.2-beta
(compiled 2016.09.09 svn.r3337 for OlexSys, GUI svn.r5227)
;
_cell_angle_alpha 90
_cell_angle_beta 90.699(2)
_cell_angle_gamma 90
_cell_formula_units_Z 4
_cell_length_a 9.4051(12)
_cell_length_b 9.1919(11)
_cell_length_c 18.885(2)
_cell_measurement_reflns_used 3475
_cell_measurement_temperature 296.15
_cell_measurement_theta_max 26.619
_cell_measurement_theta_min 2.465
_cell_volume 1632.5(3)
_computing_cell_refinement 'SAINT v8.34A (Bruker, 2013)'
_computing_data_reduction 'SAINT v8.34A (Bruker, 2013)'
_computing_molecular_graphics 'Olex2 (Dolomanov et al., 2009)'
_computing_publication_material 'Olex2 (Dolomanov et al., 2009)'
_computing_structure_refinement 'ShelXL (Sheldrick, 2015)'
_computing_structure_solution 'ShelXT (Sheldrick, 2015)'
_diffrn_ambient_temperature 296.15
_diffrn_measured_fraction_theta_full 0.998
_diffrn_measured_fraction_theta_max 0.976
_diffrn_measurement_device_type 'Bruker P4'
_diffrn_measurement_method '/w scan'
_diffrn_radiation_type MoK\a
_diffrn_radiation_wavelength 0.71073
_diffrn_reflns_av_R_equivalents 0.0207
_diffrn_reflns_av_unetI/netI 0.0240
_diffrn_reflns_Laue_measured_fraction_full 0.998
_diffrn_reflns_Laue_measured_fraction_max 0.976
_diffrn_reflns_limit_h_max 11
_diffrn_reflns_limit_h_min -12
_diffrn_reflns_limit_k_max 10
_diffrn_reflns_limit_k_min -11
_diffrn_reflns_limit_l_max 24
_diffrn_reflns_limit_l_min -17
_diffrn_reflns_number 9566
_diffrn_reflns_point_group_measured_fraction_full 0.998
_diffrn_reflns_point_group_measured_fraction_max 0.976
_diffrn_reflns_theta_full 25.242
_diffrn_reflns_theta_max 27.611
_diffrn_reflns_theta_min 3.076
_diffrn_standards_decay_% 1
_diffrn_standards_interval_count 60
_diffrn_standards_number 1
_exptl_absorpt_coefficient_mu 0.089
_exptl_absorpt_correction_T_max 0.7456
_exptl_absorpt_correction_T_min 0.6833
_exptl_absorpt_correction_type multi-scan
_exptl_absorpt_process_details
;
SADABS-2014/3 (Bruker,2014/3) was used for absorption correction.
wR2(int) was 0.0627 before and 0.0319 after correction.
The Ratio of minimum to maximum transmission is 0.9164.
The \l/2 correction factor is 0.00150.
;
_exptl_crystal_colour colourless
_exptl_crystal_colour_primary colourless
_exptl_crystal_density_diffrn 1.275
_exptl_crystal_description block
_exptl_crystal_F_000 664
_exptl_crystal_size_max 0.31
_exptl_crystal_size_mid 0.20
_exptl_crystal_size_min 0.19
_refine_diff_density_max 0.257
_refine_diff_density_min -0.309
_refine_diff_density_rms 0.038
_refine_ls_extinction_coef 0.018(3)
_refine_ls_extinction_expression Fc^*^=kFc[1+0.001xFc^2^\l^3^/sin(2\q)]^-1/4^
_refine_ls_extinction_method 'SHELXL-2016/6 (Sheldrick 2016)'
_refine_ls_goodness_of_fit_ref 1.044
_refine_ls_hydrogen_treatment constr
_refine_ls_matrix_type full
_refine_ls_number_parameters 231
_refine_ls_number_reflns 3691
_refine_ls_number_restraints 0
_refine_ls_restrained_S_all 1.044
_refine_ls_R_factor_all 0.0798
_refine_ls_R_factor_gt 0.0530
_refine_ls_shift/su_max 0.001
_refine_ls_shift/su_mean 0.000
_refine_ls_structure_factor_coef Fsqd
_refine_ls_weighting_details 'w=1/[\s^2^(Fo^2^)+(0.0724P)^2^+0.5095P] where P=(Fo^2^+2Fc^2^)/3'
_refine_ls_weighting_scheme calc
_refine_ls_wR_factor_gt 0.1405
_refine_ls_wR_factor_ref 0.1623
_reflns_Friedel_coverage 0.000
_reflns_number_gt 2568
_reflns_number_total 3691
_reflns_threshold_expression 'I > 2\s(I)'
_cod_data_source_file ao8b03284_si_002.cif
_cod_data_source_block ysjzqx10_0m
_cod_database_code 4515124
_shelx_space_group_comment
;
The symmetry employed for this shelxl refinement is uniquely defined
by the following loop, which should always be used as a source of
symmetry information in preference to the above space-group names.
They are only intended as comments.
;
_olex2_refinement_description
;
1. Fixed Uiso
 At 1.2 times of:
  All C(H) groups, All C(H,H) groups, All N(H) groups
 At 1.5 times of:
  All C(H,H,H) groups
2. Others
 Sof(O1A)=Sof(O2A)=1-FVAR(1)
 Sof(O1)=Sof(O2)=FVAR(1)
3.a Secondary CH2 refined with riding coordinates:
 C9(H9A,H9B), C10(H10A,H10B)
3.b Aromatic/amide H refined with riding coordinates:
 N3(H3), C3(H3A), C12(H12), C13(H13), C15(H15), C16(H16)
3.c Idealised Me refined as rotating group:
 C6(H6A,H6B,H6C), C8(H8A,H8B,H8C), C17(H17A,H17B,H17C)
;
_shelx_shelxl_version_number 2016/6
_olex2_submission_special_instructions 'No special instructions were received'

loop_
_space_group_symop_operation_xyz
'x, y, z'
'-x, y+1/2, -z+1/2'
'-x, -y, -z'
'x, -y-1/2, z-1/2'

loop_
_atom_site_label
_atom_site_type_symbol
_atom_site_fract_x
_atom_site_fract_y
_atom_site_fract_z
_atom_site_U_iso_or_equiv
_atom_site_adp_type
_atom_site_occupancy
_atom_site_site_symmetry_order
_atom_site_calc_flag
_atom_site_refinement_flags_posn
_atom_site_refinement_flags_occupancy
_atom_site_disorder_assembly
_atom_site_disorder_group
O1 O 0.4039(10) 0.8575(7) 0.4948(3) 0.0725(18) Uani 0.60(2) 1 d . P A 1
O1A O 0.3637(12) 0.8354(12) 0.5273(17) 0.122(6) Uani 0.40(2) 1 d . P A 2
O2 O 0.4794(12) 0.9129(10) 0.5981(3) 0.0875(19) Uani 0.60(2) 1 d . P A 1
O2A O 0.5360(18) 0.9462(10) 0.5761(11) 0.089(4) Uani 0.40(2) 1 d . P A 2
O3 O 0.5623(3) 0.3666(3) 0.70319(13) 0.1312(10) Uani 1 1 d . . . .
N1 N 0.4789(2) 0.83498(18) 0.54890(9) 0.0564(4) Uani 1 1 d . . . .
N2 N 0.75244(17) 0.57316(17) 0.49336(8) 0.0531(4) Uani 1 1 d . . . .
N3 N 0.67942(19) 0.78547(18) 0.44111(8) 0.0615(5) Uani 1 1 d . . . .
H3 H 0.630033 0.864137 0.442443 0.074 Uiso 1 1 calc R . . .
C1 C 0.56725(18) 0.70429(18) 0.54891(8) 0.0425(4) Uani 1 1 d . . . .
C2 C 0.66603(19) 0.68831(19) 0.49380(8) 0.0450(4) Uani 1 1 d . . . .
C3 C 0.7411(2) 0.4790(2) 0.54656(9) 0.0542(5) Uani 1 1 d . . . .
H3A H 0.803669 0.400679 0.546619 0.065 Uiso 1 1 calc R . . .
C4 C 0.64586(19) 0.48543(19) 0.60181(9) 0.0460(4) Uani 1 1 d . . . .
C5 C 0.6481(2) 0.3703(2) 0.65665(11) 0.0629(5) Uani 1 1 d . . . .
C6 C 0.7610(3) 0.2556(3) 0.65554(14) 0.0926(9) Uani 1 1 d . . . .
H6A H 0.748148 0.190317 0.694642 0.139 Uiso 1 1 calc GR . . .
H6B H 0.852894 0.300548 0.659341 0.139 Uiso 1 1 calc GR . . .
H6C H 0.754364 0.202193 0.611927 0.139 Uiso 1 1 calc GR . . .
C7 C 0.55201(18) 0.60480(18) 0.60286(8) 0.0422(4) Uani 1 1 d . . . .
C8 C 0.4408(2) 0.6254(2) 0.65838(10) 0.0597(5) Uani 1 1 d . . . .
H8A H 0.486021 0.647498 0.702936 0.090 Uiso 1 1 calc GR . . .
H8B H 0.386053 0.537815 0.662799 0.090 Uiso 1 1 calc GR . . .
H8C H 0.379138 0.704211 0.644876 0.090 Uiso 1 1 calc GR . . .
C9 C 0.7742(2) 0.7625(3) 0.38199(10) 0.0613(5) Uani 1 1 d . . . .
H9A H 0.766804 0.662351 0.366205 0.074 Uiso 1 1 calc R . . .
H9B H 0.871558 0.779464 0.397428 0.074 Uiso 1 1 calc R . . .
C10 C 0.7387(3) 0.8624(3) 0.32137(10) 0.0700(6) Uani 1 1 d . . . .
H10A H 0.762171 0.961538 0.334657 0.084 Uiso 1 1 calc R . . .
H10B H 0.637239 0.858145 0.311632 0.084 Uiso 1 1 calc R . . .
C11 C 0.8180(2) 0.8225(2) 0.25536(9) 0.0530(5) Uani 1 1 d . . . .
C12 C 0.7761(2) 0.7052(2) 0.21492(10) 0.0567(5) Uani 1 1 d . . . .
H12 H 0.698634 0.649784 0.228921 0.068 Uiso 1 1 calc R . . .
C13 C 0.8472(2) 0.6682(2) 0.15380(11) 0.0618(5) Uani 1 1 d . . . .
H13 H 0.816733 0.588348 0.127440 0.074 Uiso 1 1 calc R . . .
C14 C 0.9623(2) 0.7473(3) 0.13137(11) 0.0673(6) Uani 1 1 d . . . .
C15 C 1.0034(2) 0.8647(3) 0.17185(14) 0.0799(7) Uani 1 1 d . . . .
H15 H 1.080674 0.920450 0.157823 0.096 Uiso 1 1 calc R . . .
C16 C 0.9328(2) 0.9014(3) 0.23263(12) 0.0710(6) Uani 1 1 d . . . .
H16 H 0.963435 0.981346 0.258902 0.085 Uiso 1 1 calc R . . .
C17 C 1.0375(4) 0.7069(5) 0.06404(15) 0.1157(12) Uani 1 1 d . . . .
H17A H 1.118748 0.647640 0.075298 0.174 Uiso 1 1 calc GR . . .
H17B H 1.068038 0.793731 0.040391 0.174 Uiso 1 1 calc GR . . .
H17C H 0.973700 0.653699 0.033613 0.174 Uiso 1 1 calc GR . . .

loop_
_atom_site_aniso_label
_atom_site_aniso_U_11
_atom_site_aniso_U_22
_atom_site_aniso_U_33
_atom_site_aniso_U_23
_atom_site_aniso_U_13
_atom_site_aniso_U_12
O1 0.056(3) 0.083(2) 0.078(3) 0.0176(17) -0.0045(16) 0.023(2)
O1A 0.050(4) 0.091(4) 0.225(17) -0.002(7) -0.008(6) 0.019(3)
O2 0.133(5) 0.067(3) 0.063(2) -0.0045(18) 0.027(3) 0.043(3)
O2A 0.118(7) 0.049(3) 0.099(8) -0.022(4) -0.026(6) 0.026(4)
O3 0.1355(18) 0.1285(18) 0.1310(18) 0.0882(15) 0.0640(15) 0.0455(15)
N1 0.0626(11) 0.0513(9) 0.0556(10) 0.0078(8) 0.0173(8) 0.0150(8)
N2 0.0668(10) 0.0514(9) 0.0413(8) 0.0009(6) 0.0086(7) 0.0197(7)
N3 0.0780(11) 0.0577(10) 0.0492(9) 0.0143(7) 0.0213(8) 0.0271(8)
C1 0.0482(9) 0.0389(8) 0.0405(8) -0.0019(6) 0.0022(7) 0.0070(7)
C2 0.0548(10) 0.0447(9) 0.0354(8) 0.0012(7) 0.0027(7) 0.0083(7)
C3 0.0695(12) 0.0471(10) 0.0461(10) 0.0016(8) 0.0013(8) 0.0180(9)
C4 0.0563(10) 0.0406(9) 0.0409(9) 0.0006(7) -0.0030(7) 0.0004(7)
C5 0.0760(14) 0.0540(11) 0.0587(12) 0.0149(9) -0.0002(10) 0.0009(10)
C6 0.126(2) 0.0694(15) 0.0824(17) 0.0277(13) 0.0019(15) 0.0310(15)
C7 0.0461(9) 0.0424(9) 0.0381(8) -0.0029(7) 0.0003(7) -0.0045(7)
C8 0.0611(12) 0.0640(12) 0.0542(11) 0.0061(9) 0.0156(9) 0.0020(10)
C9 0.0686(13) 0.0719(13) 0.0439(10) 0.0134(9) 0.0146(8) 0.0211(10)
C10 0.0911(16) 0.0731(14) 0.0461(11) 0.0129(10) 0.0103(10) 0.0254(12)
C11 0.0559(11) 0.0622(11) 0.0409(9) 0.0137(8) 0.0007(8) 0.0095(9)
C12 0.0554(11) 0.0582(11) 0.0567(11) 0.0163(9) 0.0107(9) -0.0011(9)
C13 0.0721(13) 0.0608(12) 0.0527(11) 0.0070(9) 0.0065(9) 0.0070(10)
C14 0.0577(12) 0.0916(17) 0.0529(11) 0.0223(11) 0.0147(9) 0.0167(12)
C15 0.0529(12) 0.109(2) 0.0778(16) 0.0247(15) 0.0082(11) -0.0161(13)
C16 0.0674(14) 0.0819(15) 0.0635(13) 0.0076(11) -0.0086(11) -0.0154(12)
C17 0.108(2) 0.165(3) 0.0749(17) 0.0260(19) 0.0446(16) 0.043(2)

loop_
_atom_type_symbol
_atom_type_description
_atom_type_scat_dispersion_real
_atom_type_scat_dispersion_imag
_atom_type_scat_source
C C 0.0030 0.0020 'International Tables Vol C Tables 4.2.6.8 and 6.1.1.4'
H H 0.0000 0.0000 'International Tables Vol C Tables 4.2.6.8 and 6.1.1.4'
N N 0.0060 0.0030 'International Tables Vol C Tables 4.2.6.8 and 6.1.1.4'
O O 0.0110 0.0060 'International Tables Vol C Tables 4.2.6.8 and 6.1.1.4'

loop_
_geom_angle_atom_site_label_1
_geom_angle_atom_site_label_2
_geom_angle_atom_site_label_3
_geom_angle
O1 N1 C1 116.8(3)
O1A N1 O2A 122.4(6)
O1A N1 C1 122.3(5)
O2 N1 O1 122.8(4)
O2 N1 C1 120.4(3)
O2A N1 C1 115.3(5)
C3 N2 C2 117.15(15)
C2 N3 H3 118.8
C2 N3 C9 122.44(15)
C9 N3 H3 118.8
C2 C1 N1 117.71(15)
C7 C1 N1 118.80(15)
C7 C1 C2 123.48(15)
N2 C2 N3 117.37(15)
N2 C2 C1 119.57(15)
N3 C2 C1 123.05(15)
N2 C3 H3A 116.6
N2 C3 C4 126.84(17)
C4 C3 H3A 116.6
C3 C4 C5 119.53(17)
C3 C4 C7 117.07(15)
C7 C4 C5 123.39(17)
O3 C5 C4 121.9(2)
O3 C5 C6 118.2(2)
C4 C5 C6 119.9(2)
C5 C6 H6A 109.5
C5 C6 H6B 109.5
C5 C6 H6C 109.5
H6A C6 H6B 109.5
H6A C6 H6C 109.5
H6B C6 H6C 109.5
C1 C7 C4 115.83(15)
C1 C7 C8 120.79(16)
C4 C7 C8 123.38(16)
C7 C8 H8A 109.5
C7 C8 H8B 109.5
C7 C8 H8C 109.5
H8A C8 H8B 109.5
H8A C8 H8C 109.5
H8B C8 H8C 109.5
N3 C9 H9A 109.4
N3 C9 H9B 109.4
N3 C9 C10 111.34(16)
H9A C9 H9B 108.0
C10 C9 H9A 109.4
C10 C9 H9B 109.4
C9 C10 H10A 109.2
C9 C10 H10B 109.2
C9 C10 C11 111.98(17)
H10A C10 H10B 107.9
C11 C10 H10A 109.2
C11 C10 H10B 109.2
C12 C11 C10 120.59(19)
C16 C11 C10 122.0(2)
C16 C11 C12 117.44(19)
C11 C12 H12 119.4
C11 C12 C13 121.18(19)
C13 C12 H12 119.4
C12 C13 H13 119.4
C14 C13 C12 121.1(2)
C14 C13 H13 119.4
C13 C14 C15 117.5(2)
C13 C14 C17 120.5(3)
C15 C14 C17 122.0(3)
C14 C15 H15 119.3
C16 C15 C14 121.4(2)
C16 C15 H15 119.3
C11 C16 C15 121.4(2)
C11 C16 H16 119.3
C15 C16 H16 119.3
C14 C17 H17A 109.5
C14 C17 H17B 109.5
C14 C17 H17C 109.5
H17A C17 H17B 109.5
H17A C17 H17C 109.5
H17B C17 H17C 109.5

loop_
_geom_bond_atom_site_label_1
_geom_bond_atom_site_label_2
_geom_bond_distance
O1 N1 1.251(5)
O1A N1 1.153(9)
O2 N1 1.172(6)
O2A N1 1.261(8)
O3 C5 1.201(3)
N1 C1 1.461(2)
N2 C2 1.335(2)
N2 C3 1.331(2)
N3 H3 0.8600
N3 C2 1.344(2)
N3 C9 1.453(2)
C1 C2 1.411(2)
C1 C7 1.378(2)
C3 H3A 0.9300
C3 C4 1.385(2)
C4 C5 1.481(3)
C4 C7 1.408(2)
C5 C6 1.497(3)
C6 H6A 0.9600
C6 H6B 0.9600
C6 H6C 0.9600
C7 C8 1.502(2)
C8 H8A 0.9600
C8 H8B 0.9600
C8 H8C 0.9600
C9 H9A 0.9700
C9 H9B 0.9700
C9 C10 1.502(3)
C10 H10A 0.9700
C10 H10B 0.9700
C10 C11 1.506(3)
C11 C12 1.376(3)
C11 C16 1.374(3)
C12 H12 0.9300
C12 C13 1.384(3)
C13 H13 0.9300
C13 C14 1.375(3)
C14 C15 1.375(4)
C14 C17 1.509(3)
C15 H15 0.9300
C15 C16 1.375(3)
C16 H16 0.9300
C17 H17A 0.9600
C17 H17B 0.9600
C17 H17C 0.9600

loop_
_geom_torsion_atom_site_label_1
_geom_torsion_atom_site_label_2
_geom_torsion_atom_site_label_3
_geom_torsion_atom_site_label_4
_geom_torsion
O1 N1 C1 C2 57.5(6)
O1 N1 C1 C7 -123.6(5)
O1A N1 C1 C2 99(2)
O1A N1 C1 C7 -82(2)
O2 N1 C1 C2 -123.0(8)
O2 N1 C1 C7 55.9(8)
O2A N1 C1 C2 -83.2(13)
O2A N1 C1 C7 95.7(13)
N1 C1 C2 N2 177.50(17)
N1 C1 C2 N3 -1.7(3)
N1 C1 C7 C4 -176.59(16)
N1 C1 C7 C8 3.6(3)
N2 C3 C4 C5 179.87(19)
N2 C3 C4 C7 -1.0(3)
N3 C9 C10 C11 -169.9(2)
C2 N2 C3 C4 1.9(3)
C2 N3 C9 C10 163.4(2)
C2 C1 C7 C4 2.2(2)
C2 C1 C7 C8 -177.58(17)
C3 N2 C2 N3 178.46(18)
C3 N2 C2 C1 -0.7(3)
C3 C4 C5 O3 -175.5(3)
C3 C4 C5 C6 5.3(3)
C3 C4 C7 C1 -1.1(2)
C3 C4 C7 C8 178.69(17)
C5 C4 C7 C1 178.02(17)
C5 C4 C7 C8 -2.2(3)
C7 C1 C2 N2 -1.3(3)
C7 C1 C2 N3 179.51(18)
C7 C4 C5 O3 5.3(3)
C7 C4 C5 C6 -173.8(2)
C9 N3 C2 N2 5.4(3)
C9 N3 C2 C1 -175.43(19)
C9 C10 C11 C12 76.4(3)
C9 C10 C11 C16 -104.3(2)
C10 C11 C12 C13 179.40(18)
C10 C11 C16 C15 -179.3(2)
C11 C12 C13 C14 0.0(3)
C12 C11 C16 C15 0.0(3)
C12 C13 C14 C15 -0.2(3)
C12 C13 C14 C17 -179.1(2)
C13 C14 C15 C16 0.3(3)
C14 C15 C16 C11 -0.1(4)
C16 C11 C12 C13 0.1(3)
C17 C14 C15 C16 179.2(2)
